data_7040060
loop_
_publ_author_name
'Bouch\'e, Mathilde'
'Mordan, Michael'
'Kariuki, Benson M.'
'Coles, Simon J.'
'Christensen, Jeppe'
'Newman, Paul D.'

_publ_section_title
;
 Mono- and dimeric complexes of an asymmetric heterotopic P,CNHC,pyr
 ligand.
;
_journal_issue 34
_journal_name_full 'Dalton transactions (Cambridge, England : 2003)'
_journal_page_first 13347
_journal_page_last 13360
_journal_paper_doi 10.1039/c6dt02476a
_journal_volume 45
_journal_year 2016
_chemical_absolute_configuration ad
_chemical_formula_sum 'C43 H53 Cl F6 N3 O2 P2 Pt'
_chemical_formula_weight 1050.36
_chemical_name_systematic
;
 ?
;
_space_group_crystal_system tetragonal
_space_group_IT_number 79
_space_group_name_Hall 'I 4'
_space_group_name_H-M_alt 'I 4'
_symmetry_space_group_name_Hall 'I 4'
_symmetry_space_group_name_H-M 'I 4'
_atom_sites_solution_hydrogens geom
_audit_creation_method SHELXL-2013
_audit_update_record
;
2016-07-13 deposited with the CCDC.
2016-07-15 downloaded from the CCDC.
;
_cell_angle_alpha 90
_cell_angle_beta 90
_cell_angle_gamma 90
_cell_formula_units_Z 8
_cell_length_a 21.4948(3)
_cell_length_b 21.4948(3)
_cell_length_c 19.2489(5)
_cell_measurement_reflns_used 10692
_cell_measurement_temperature 293(2)
_cell_measurement_theta_max 29.2520
_cell_measurement_theta_min 4.0010
_cell_volume 8893.5(3)
_computing_cell_refinement
;
CrysAlisPro, Agilent Technologies,
Version 1.171.36.28 (release 01-02-2013 CrysAlis171 .NET)
(compiled Feb  1 2013,16:14:44)
;
_computing_data_collection
;
CrysAlisPro, Agilent Technologies,
Version 1.171.36.28 (release 01-02-2013 CrysAlis171 .NET)
(compiled Feb  1 2013,16:14:44)
;
_computing_data_reduction
;
CrysAlisPro, Agilent Technologies,
Version 1.171.36.28 (release 01-02-2013 CrysAlis171 .NET)
(compiled Feb  1 2013,16:14:44)
;
_computing_structure_refinement 'SHELXL-2013 (Sheldrick, 2013)'
_computing_structure_solution 'SHELXS-2013 (Sheldrick, 2013)'
_diffrn_ambient_temperature 293(2)
_diffrn_measured_fraction_theta_full 0.996
_diffrn_measured_fraction_theta_max 0.882
_diffrn_measurement_device_type 'SuperNova, Dual, Cu at zero, Atlas'
_diffrn_measurement_method '\w scans'
_diffrn_radiation_type MoK\a
_diffrn_radiation_wavelength 0.71073
_diffrn_reflns_av_R_equivalents 0.0297
_diffrn_reflns_av_unetI/netI 0.0441
_diffrn_reflns_Laue_measured_fraction_full 0.996
_diffrn_reflns_Laue_measured_fraction_max 0.882
_diffrn_reflns_limit_h_max 28
_diffrn_reflns_limit_h_min -29
_diffrn_reflns_limit_k_max 24
_diffrn_reflns_limit_k_min -29
_diffrn_reflns_limit_l_max 26
_diffrn_reflns_limit_l_min -26
_diffrn_reflns_number 24546
_diffrn_reflns_point_group_measured_fraction_full 0.997
_diffrn_reflns_point_group_measured_fraction_max 0.835
_diffrn_reflns_theta_full 25.242
_diffrn_reflns_theta_max 29.807
_diffrn_reflns_theta_min 3.578
_exptl_absorpt_coefficient_mu 3.352
_exptl_absorpt_correction_T_max 0.999
_exptl_absorpt_correction_T_min 0.999
_exptl_absorpt_correction_type gaussian
_exptl_absorpt_process_details
;
CrysAlisPro, Agilent Technologies,
Version 1.171.37.35g (release 09-12-2014 CrysAlis171 .NET)
(compiled Dec  9 2014,15:38:47)
Numerical absorption correction based on gaussian integration over
            a multifaceted crystal model
Empirical absorption correction using spherical harmonics,
 implemented in SCALE3 ABSPACK scaling algorithm.
;
_exptl_crystal_colour colourless
_exptl_crystal_density_diffrn 1.569
_exptl_crystal_description plate
_exptl_crystal_F_000 4216
_exptl_crystal_size_max 0.357
_exptl_crystal_size_mid 0.218
_exptl_crystal_size_min 0.127
_refine_diff_density_max 0.855
_refine_diff_density_min -1.178
_refine_diff_density_rms 0.083
_refine_ls_abs_structure_details
;
 Flack x determined using 3556 quotients [(I+)-(I-)]/[(I+)+(I-)]
 (Parsons and Flack (2004), Acta Cryst. A60, s61).
;
_refine_ls_abs_structure_Flack -0.013(3)
_refine_ls_extinction_method none
_refine_ls_goodness_of_fit_ref 1.047
_refine_ls_hydrogen_treatment constr
_refine_ls_matrix_type full
_refine_ls_number_parameters 534
_refine_ls_number_reflns 10665
_refine_ls_number_restraints 17
_refine_ls_restrained_S_all 1.053
_refine_ls_R_factor_all 0.0480
_refine_ls_R_factor_gt 0.0303
_refine_ls_shift/su_max 0.003
_refine_ls_shift/su_mean 0.000
_refine_ls_structure_factor_coef Fsqd
_refine_ls_weighting_details 'w=1/[\s^2^(Fo^2^)+(0.0219P)^2^+3.5755P] where P=(Fo^2^+2Fc^2^)/3'
_refine_ls_weighting_scheme calc
_refine_ls_wR_factor_gt 0.0561
_refine_ls_wR_factor_ref 0.0634
_reflns_Friedel_coverage 0.841
_reflns_Friedel_fraction_full 0.997
_reflns_Friedel_fraction_max 0.785
_reflns_number_gt 8565
_reflns_number_total 10665
_reflns_threshold_expression 'I > 2\s(I)'
_cod_data_source_file c6dt02476a2.cif
_cod_data_source_block cmpd12
_cod_depositor_comments 'Adding full bibliography for 7040057--7040062.cif.'
_cod_database_code 7040060
_shelx_space_group_comment
;
The symmetry employed for this shelxl refinement is uniquely defined
by the following loop, which should always be used as a source of
symmetry information in preference to the above space-group names.
They are only intended as comments.
;
_shelx_estimated_absorpt_t_min 0.381
_shelx_estimated_absorpt_t_max 0.676
_shelxl_version_number 2013-4

loop_
_space_group_symop_operation_xyz
'x, y, z'
'-x, -y, z'
'-y, x, z'
'y, -x, z'
'x+1/2, y+1/2, z+1/2'
'-x+1/2, -y+1/2, z+1/2'
'-y+1/2, x+1/2, z+1/2'
'y+1/2, -x+1/2, z+1/2'

loop_
_atom_site_label
_atom_site_type_symbol
_atom_site_fract_x
_atom_site_fract_y
_atom_site_fract_z
_atom_site_U_iso_or_equiv
_atom_site_adp_type
_atom_site_occupancy
_atom_site_site_symmetry_order
_atom_site_calc_flag
_atom_site_refinement_flags_posn
_atom_site_refinement_flags_adp
_atom_site_refinement_flags_occupancy
C1 C 0.8331(3) 0.1872(3) 0.5784(4) 0.0511(17) Uani 1 1 d . . .
H1 H 0.8089 0.2187 0.5976 0.061 Uiso 1 1 calc R U .
C2 C 0.8857(3) 0.1669(4) 0.6140(4) 0.0569(19) Uani 1 1 d . . .
H2 H 0.8968 0.1847 0.6563 0.068 Uiso 1 1 calc R U .
C3 C 0.9205(3) 0.1205(4) 0.5857(4) 0.059(2) Uani 1 1 d . . .
H3 H 0.9560 0.1064 0.6084 0.071 Uiso 1 1 calc R U .
C4 C 0.9034(3) 0.0952(3) 0.5247(4) 0.0529(18) Uani 1 1 d . . .
H4 H 0.9270 0.0632 0.5057 0.063 Uiso 1 1 calc R U .
C5 C 0.8505(3) 0.1164(3) 0.4893(3) 0.0393(16) Uani 1 1 d . . .
C6 C 0.8292(3) 0.0907(3) 0.4216(4) 0.0452(16) Uani 1 1 d . . .
H6 H 0.8541 0.0530 0.4140 0.054 Uiso 1 1 calc R U .
C7 C 0.8430(3) 0.1327(4) 0.3605(4) 0.0570(19) Uani 1 1 d . . .
H7A H 0.8225 0.1719 0.3670 0.086 Uiso 1 1 calc R U .
H7B H 0.8282 0.1136 0.3186 0.086 Uiso 1 1 calc R U .
H7C H 0.8871 0.1392 0.3572 0.086 Uiso 1 1 calc R U .
C8 C 0.7184(2) 0.1057(2) 0.4493(3) 0.0318(14) Uani 1 1 d . . .
C9 C 0.7523(3) 0.0021(3) 0.4105(4) 0.0464(16) Uani 1 1 d . . .
H9 H 0.7848 -0.0160 0.3810 0.056 Uiso 1 1 calc R U .
C10 C 0.7460(3) -0.0329(3) 0.4802(5) 0.057(2) Uani 1 1 d . . .
H10A H 0.7572 -0.0763 0.4749 0.068 Uiso 1 1 calc R U .
H10B H 0.7725 -0.0144 0.5154 0.068 Uiso 1 1 calc R U .
C11 C 0.6771(3) -0.0264(3) 0.5003(4) 0.059(2) Uani 1 1 d . . .
H11A H 0.6572 -0.0668 0.5027 0.071 Uiso 1 1 calc R U .
H11B H 0.6728 -0.0059 0.5450 0.071 Uiso 1 1 calc R U .
C12 C 0.6484(3) 0.0133(3) 0.4422(4) 0.0465(18) Uani 1 1 d . . .
C13 C 0.6879(3) -0.0034(3) 0.3777(4) 0.0476(16) Uani 1 1 d . . .
C14 C 0.6779(4) -0.0718(3) 0.3554(5) 0.070(2) Uani 1 1 d . . .
H14A H 0.7110 -0.0844 0.3251 0.105 Uiso 1 1 calc R U .
H14B H 0.6389 -0.0755 0.3315 0.105 Uiso 1 1 calc R U .
H14C H 0.6775 -0.0980 0.3959 0.105 Uiso 1 1 calc R U .
C15 C 0.6785(4) 0.0373(4) 0.3148(4) 0.068(2) Uani 1 1 d . . .
H15A H 0.6940 0.0783 0.3243 0.102 Uiso 1 1 calc R U .
H15B H 0.6349 0.0396 0.3041 0.102 Uiso 1 1 calc R U .
H15C H 0.7004 0.0199 0.2759 0.102 Uiso 1 1 calc R U .
C16 C 0.5784(3) 0.0049(3) 0.4315(5) 0.066(2) Uani 1 1 d . . .
H16A H 0.5572 0.0106 0.4750 0.099 Uiso 1 1 calc R U .
H16B H 0.5703 -0.0362 0.4143 0.099 Uiso 1 1 calc R U .
H16C H 0.5636 0.0350 0.3986 0.099 Uiso 1 1 calc R U .
C17 C 0.6213(3) 0.1117(3) 0.5096(3) 0.0364(14) Uani 1 1 d . . .
H17A H 0.6466 0.1393 0.5377 0.044 Uiso 1 1 calc R U .
H17B H 0.6041 0.0804 0.5403 0.044 Uiso 1 1 calc R U .
C18 C 0.5683(2) 0.1489(2) 0.4800(3) 0.0365(16) Uani 1 1 d . . .
C19 C 0.5764(3) 0.1995(3) 0.4359(3) 0.0373(13) Uani 1 1 d . . .
C20 C 0.5239(3) 0.2335(3) 0.4142(4) 0.0494(17) Uani 1 1 d . . .
H20 H 0.5292 0.2673 0.3846 0.059 Uiso 1 1 calc R U .
C21 C 0.4650(3) 0.2179(3) 0.4357(4) 0.057(2) Uani 1 1 d . . .
H21 H 0.4307 0.2400 0.4195 0.068 Uiso 1 1 calc R U .
C22 C 0.4572(3) 0.1696(3) 0.4813(5) 0.055(2) Uani 1 1 d . . .
H22 H 0.4176 0.1598 0.4973 0.067 Uiso 1 1 calc R U .
C23 C 0.5077(3) 0.1354(3) 0.5037(4) 0.0494(17) Uani 1 1 d . . .
H23 H 0.5017 0.1030 0.5350 0.059 Uiso 1 1 calc R U .
C24 C 0.6601(3) 0.2087(3) 0.3166(3) 0.0483(16) Uani 1 1 d . . .
C25 C 0.6132(4) 0.1783(3) 0.2802(4) 0.0588(19) Uani 1 1 d . . .
C26 C 0.6247(5) 0.1611(4) 0.2110(4) 0.078(3) Uani 1 1 d . . .
H26 H 0.5936 0.1409 0.1860 0.093 Uiso 1 1 calc R U .
C27 C 0.6797(6) 0.1732(5) 0.1799(5) 0.083(3) Uani 1 1 d . U .
H27 H 0.6861 0.1612 0.1341 0.099 Uiso 1 1 calc R U .
C28 C 0.7260(5) 0.2029(4) 0.2153(5) 0.081(3) Uani 1 1 d . U .
H28 H 0.7640 0.2107 0.1938 0.098 Uiso 1 1 calc R U .
C29 C 0.7162(4) 0.2218(4) 0.2842(4) 0.061(2) Uani 1 1 d . . .
H29 H 0.7473 0.2430 0.3081 0.073 Uiso 1 1 calc R U .
C30 C 0.6397(3) 0.3117(3) 0.4101(4) 0.0441(15) Uani 1 1 d . . .
C31 C 0.6342(4) 0.3475(3) 0.3520(5) 0.067(2) Uani 1 1 d . . .
H31 H 0.6400 0.3297 0.3084 0.081 Uiso 1 1 calc R U .
C32 C 0.6200(4) 0.4106(4) 0.3574(7) 0.090(3) Uani 1 1 d . . .
H32 H 0.6157 0.4347 0.3175 0.108 Uiso 1 1 calc R U .
C33 C 0.6124(4) 0.4367(4) 0.4208(8) 0.094(4) Uani 1 1 d . . .
H33 H 0.6029 0.4788 0.4245 0.113 Uiso 1 1 calc R U .
C34 C 0.6185(4) 0.4028(4) 0.4772(9) 0.091(4) Uani 1 1 d . . .
H34 H 0.6132 0.4210 0.5206 0.109 Uiso 1 1 calc R U .
C35 C 0.6328(3) 0.3393(3) 0.4722(7) 0.067(2) Uani 1 1 d . . .
H35 H 0.6377 0.3160 0.5125 0.081 Uiso 1 1 calc R U .
N1 N 0.8165(2) 0.1629(2) 0.5177(3) 0.0369(11) Uani 1 1 d . . .
N2 N 0.7637(2) 0.0694(2) 0.4248(3) 0.0396(12) Uani 1 1 d . . .
N3 N 0.66192(19) 0.08066(18) 0.4598(4) 0.0368(11) Uani 1 1 d . . .
P1 P 0.65295(7) 0.22794(7) 0.40830(9) 0.0358(3) Uani 1 1 d . . .
Cl1 Cl 0.77649(8) 0.29580(7) 0.48429(11) 0.0610(7) Uani 1 1 d . . .
Pt1 Pt 0.73783(2) 0.19490(2) 0.46673(2) 0.03147(6) Uani 1 1 d . . .
C37 C 0.5532(12) 0.2501(9) 0.6402(9) 0.178(7) Uani 1 1 d D . .
H37A H 0.5435 0.2107 0.6621 0.213 Uiso 1 1 calc R U .
H37B H 0.5749 0.2417 0.5970 0.213 Uiso 1 1 calc R U .
C36 C 0.5913(9) 0.2854(11) 0.6842(12) 0.199(9) Uani 1 1 d D . .
H36A H 0.6321 0.2916 0.6638 0.239 Uiso 1 1 calc R U .
H36B H 0.5961 0.2653 0.7290 0.239 Uiso 1 1 calc R U .
O1 O 0.5592(12) 0.3427(10) 0.6909(12) 0.327(12) Uani 1 1 d D . .
C39 C 0.5010(14) 0.3442(12) 0.6558(16) 0.32(2) Uani 1 1 d D . .
H39A H 0.5005 0.3760 0.6201 0.381 Uiso 1 1 calc R U .
H39B H 0.4671 0.3516 0.6880 0.381 Uiso 1 1 calc R U .
C38 C 0.4970(12) 0.2832(11) 0.6261(12) 0.219(11) Uani 1 1 d D . .
H38A H 0.4618 0.2611 0.6458 0.262 Uiso 1 1 calc R U .
H38B H 0.4908 0.2864 0.5763 0.262 Uiso 1 1 calc R U .
C40 C 0.7590(9) 0.0491(9) 0.6629(8) 0.180(7) Uani 1 1 d D . .
H40A H 0.8028 0.0551 0.6529 0.216 Uiso 1 1 calc R U .
H40B H 0.7453 0.0103 0.6423 0.216 Uiso 1 1 calc R U .
C41 C 0.7478(10) 0.0499(10) 0.7343(8) 0.209(9) Uani 1 1 d D . .
H41A H 0.7855 0.0631 0.7579 0.251 Uiso 1 1 calc R U .
H41B H 0.7384 0.0080 0.7495 0.251 Uiso 1 1 calc R U .
C42 C 0.6982(9) 0.0898(13) 0.7546(9) 0.238(13) Uani 1 1 d D . .
H42A H 0.6636 0.0662 0.7732 0.285 Uiso 1 1 calc R U .
H42B H 0.7119 0.1198 0.7890 0.285 Uiso 1 1 calc R U .
C43 C 0.6819(9) 0.1193(9) 0.6919(10) 0.194(8) Uani 1 1 d D . .
H43A H 0.6846 0.1641 0.6972 0.233 Uiso 1 1 calc R U .
H43B H 0.6395 0.1087 0.6794 0.233 Uiso 1 1 calc R U .
O2 O 0.7238(6) 0.0990(8) 0.6387(6) 0.218(7) Uani 1 1 d D . .
F1 F 0.0000 0.0000 0.6358(5) 0.062(2) Uani 1 4 d S T P
F2 F -0.0021(3) -0.0738(2) 0.7189(3) 0.0854(16) Uani 1 1 d . . .
F3 F 0.0000 0.0000 0.8024(5) 0.073(2) Uani 1 4 d S T P
P2 P 0.0000 0.0000 0.3452(3) 0.0559(10) Uani 1 4 d S T P
F4 F -0.0105(3) 0.0722(2) 0.3472(4) 0.117(2) Uani 1 1 d . . .
F5 F 0.0000 0.0000 0.2662(7) 0.149(6) Uani 1 4 d S T P
F6 F 0.0000 0.0000 0.4260(7) 0.155(6) Uani 1 4 d S T P
P3 P 0.0000 0.0000 0.7196(2) 0.0506(9) Uani 1 4 d S T P
F7 F 0.5102(4) 0.0510(4) 0.2381(5) 0.151(3) Uani 1 1 d . . .
F8 F 0.5714(3) -0.0118(5) 0.1802(4) 0.142(3) Uani 1 1 d . . .
F9 F 0.5070(4) 0.0506(4) 0.1235(4) 0.146(3) Uani 1 1 d . . .
P4 P 0.5000 0.0000 0.18091(17) 0.0724(9) Uani 1 2 d S T P

loop_
_atom_site_aniso_label
_atom_site_aniso_U_11
_atom_site_aniso_U_22
_atom_site_aniso_U_33
_atom_site_aniso_U_23
_atom_site_aniso_U_13
_atom_site_aniso_U_12
C1 0.048(4) 0.055(4) 0.051(4) -0.001(4) -0.007(3) 0.000(3)
C2 0.052(5) 0.068(5) 0.051(4) 0.006(4) -0.015(4) -0.006(4)
C3 0.042(4) 0.066(5) 0.071(5) 0.027(4) -0.021(4) -0.001(4)
C4 0.034(4) 0.043(4) 0.082(5) 0.008(4) -0.009(4) 0.005(3)
C5 0.022(3) 0.036(3) 0.059(4) 0.008(3) 0.000(3) 0.000(2)
C6 0.026(3) 0.042(4) 0.068(5) -0.003(3) 0.003(3) 0.004(3)
C7 0.045(4) 0.071(5) 0.055(4) -0.004(4) 0.004(3) 0.001(4)
C8 0.027(3) 0.028(3) 0.041(4) 0.004(2) 0.001(2) 0.003(2)
C9 0.042(4) 0.027(3) 0.071(4) -0.009(3) 0.002(3) 0.002(3)
C10 0.049(4) 0.039(3) 0.082(7) 0.007(4) -0.020(4) 0.005(3)
C11 0.058(5) 0.037(4) 0.081(5) 0.014(4) -0.001(4) 0.002(3)
C12 0.035(3) 0.026(3) 0.078(5) -0.003(3) -0.004(3) -0.002(2)
C13 0.046(4) 0.031(3) 0.066(4) -0.005(3) -0.008(3) -0.001(3)
C14 0.071(5) 0.047(5) 0.093(6) -0.023(4) -0.010(5) -0.003(4)
C15 0.078(6) 0.055(5) 0.071(5) -0.011(4) -0.019(4) -0.002(4)
C16 0.037(4) 0.037(4) 0.124(7) -0.013(4) -0.005(4) -0.014(3)
C17 0.032(3) 0.032(3) 0.045(3) 0.007(3) 0.004(3) 0.000(2)
C18 0.033(3) 0.028(3) 0.048(5) 0.001(3) 0.003(3) -0.001(2)
C19 0.030(3) 0.035(3) 0.047(3) -0.001(3) -0.005(3) 0.002(2)
C20 0.038(4) 0.044(4) 0.066(4) 0.010(3) -0.009(3) 0.005(3)
C21 0.032(4) 0.047(4) 0.092(5) -0.002(4) -0.012(3) 0.007(3)
C22 0.029(3) 0.047(4) 0.091(8) -0.003(4) 0.004(4) 0.000(2)
C23 0.038(4) 0.039(4) 0.071(4) 0.000(3) 0.013(3) -0.003(3)
C24 0.051(4) 0.047(4) 0.047(4) 0.012(3) -0.002(3) 0.004(3)
C25 0.076(5) 0.049(4) 0.051(4) 0.006(3) -0.017(4) 0.001(4)
C26 0.117(8) 0.059(6) 0.058(5) -0.002(4) -0.020(5) -0.003(5)
C27 0.122(8) 0.078(6) 0.048(5) -0.001(4) 0.005(5) 0.017(6)
C28 0.105(7) 0.084(6) 0.055(5) 0.019(5) 0.028(5) 0.013(5)
C29 0.067(5) 0.060(5) 0.055(4) 0.018(4) 0.002(4) 0.003(4)
C30 0.033(3) 0.033(3) 0.066(4) 0.011(3) -0.009(3) 0.001(3)
C31 0.061(5) 0.043(4) 0.098(6) 0.028(4) -0.017(5) 0.005(3)
C32 0.061(6) 0.058(6) 0.150(10) 0.052(7) -0.019(6) 0.007(4)
C33 0.053(5) 0.036(5) 0.195(13) 0.005(7) -0.011(7) 0.005(4)
C34 0.064(5) 0.045(4) 0.162(12) -0.027(7) -0.003(8) 0.006(4)
C35 0.061(4) 0.042(3) 0.099(7) 0.000(6) -0.023(7) -0.007(3)
N1 0.034(3) 0.033(3) 0.044(3) 0.003(2) -0.005(2) -0.002(2)
N2 0.027(3) 0.030(3) 0.061(3) -0.009(2) 0.000(2) -0.001(2)
N3 0.028(2) 0.024(2) 0.058(3) 0.000(3) 0.000(3) -0.0023(15)
P1 0.0324(8) 0.0295(8) 0.0455(8) 0.0069(7) -0.0029(7) 0.0000(6)
Cl1 0.0525(9) 0.0325(8) 0.098(2) 0.0015(9) -0.0216(10) -0.0078(6)
Pt1 0.02724(10) 0.02534(10) 0.04183(10) 0.00153(19) -0.00139(18) -0.00069(7)
C37 0.27(3) 0.151(16) 0.114(12) -0.012(12) 0.017(14) -0.003(19)
C36 0.159(17) 0.18(2) 0.26(3) -0.023(17) -0.092(17) 0.019(14)
O1 0.40(3) 0.21(2) 0.37(3) -0.086(18) -0.10(2) 0.054(19)
C39 0.32(4) 0.26(3) 0.36(4) -0.15(3) -0.21(3) 0.18(3)
C38 0.30(3) 0.17(2) 0.19(2) -0.021(16) -0.12(2) 0.013(19)
C40 0.206(19) 0.215(19) 0.120(13) -0.002(13) -0.024(13) 0.084(15)
C41 0.29(3) 0.22(2) 0.109(14) 0.041(13) -0.004(15) 0.041(19)
C42 0.20(2) 0.40(4) 0.113(12) 0.021(18) -0.005(13) 0.17(2)
C43 0.172(18) 0.21(2) 0.20(2) 0.040(17) 0.008(16) 0.065(15)
O2 0.156(11) 0.36(2) 0.139(9) 0.116(12) 0.040(8) 0.031(11)
F1 0.062(4) 0.062(4) 0.062(6) 0.000 0.000 0.000
F2 0.124(4) 0.048(3) 0.084(3) 0.004(2) 0.046(3) -0.002(3)
F3 0.079(4) 0.079(4) 0.060(5) 0.000 0.000 0.000
P2 0.0467(14) 0.0467(14) 0.074(3) 0.000 0.000 0.000
F4 0.090(4) 0.054(3) 0.209(7) -0.009(4) -0.035(4) 0.003(3)
F5 0.186(10) 0.186(10) 0.077(9) 0.000 0.000 0.000
F6 0.189(9) 0.189(9) 0.087(9) 0.000 0.000 0.000
P3 0.0484(13) 0.0484(13) 0.055(2) 0.000 0.000 0.000
F7 0.190(9) 0.141(7) 0.122(6) -0.039(5) -0.012(6) -0.014(6)
F8 0.078(5) 0.192(8) 0.157(7) 0.009(6) -0.018(5) 0.009(5)
F9 0.154(6) 0.160(6) 0.123(5) 0.072(5) 0.001(5) -0.007(5)
P4 0.069(2) 0.088(2) 0.0605(18) 0.000 0.000 -0.0008(18)

loop_
_atom_type_symbol
_atom_type_description
_atom_type_scat_dispersion_real
_atom_type_scat_dispersion_imag
_atom_type_scat_source
C C 0.0033 0.0016 'International Tables Vol C Tables 4.2.6.8 and 6.1.1.4'
H H 0.0000 0.0000 'International Tables Vol C Tables 4.2.6.8 and 6.1.1.4'
N N 0.0061 0.0033 'International Tables Vol C Tables 4.2.6.8 and 6.1.1.4'
F F 0.0171 0.0103 'International Tables Vol C Tables 4.2.6.8 and 6.1.1.4'
P P 0.1023 0.0942 'International Tables Vol C Tables 4.2.6.8 and 6.1.1.4'
Cl Cl 0.1484 0.1585 'International Tables Vol C Tables 4.2.6.8 and 6.1.1.4'
Pt Pt -1.7033 8.3905 'International Tables Vol C Tables 4.2.6.8 and 6.1.1.4'
O O 0.0106 0.0060 'International Tables Vol C Tables 4.2.6.8 and 6.1.1.4'

loop_
_geom_angle_atom_site_label_1
_geom_angle_atom_site_label_2
_geom_angle_atom_site_label_3
_geom_angle
_geom_angle_site_symmetry_1
_geom_angle_site_symmetry_3
N1 C1 C2 121.9(7) . .
C3 C2 C1 118.6(7) . .
C4 C3 C2 119.7(7) . .
C3 C4 C5 121.0(7) . .
N1 C5 C4 118.8(6) . .
N1 C5 C6 117.6(5) . .
C4 C5 C6 123.6(6) . .
N2 C6 C5 111.7(5) . .
N2 C6 C7 113.8(6) . .
C5 C6 C7 113.5(5) . .
N2 C8 N3 118.6(5) . .
N2 C8 Pt1 118.0(4) . .
N3 C8 Pt1 123.3(4) . .
N2 C9 C13 107.4(5) . .
N2 C9 C10 109.1(6) . .
C13 C9 C10 104.0(5) . .
C11 C10 C9 105.0(6) . .
C12 C11 C10 104.8(6) . .
N3 C12 C16 109.4(5) . .
N3 C12 C11 106.9(6) . .
C16 C12 C11 115.3(6) . .
N3 C12 C13 107.3(5) . .
C16 C12 C13 113.8(6) . .
C11 C12 C13 103.5(5) . .
C15 C13 C9 114.2(6) . .
C15 C13 C14 108.1(6) . .
C9 C13 C14 108.3(5) . .
C15 C13 C12 115.8(6) . .
C9 C13 C12 98.5(5) . .
C14 C13 C12 111.5(6) . .
N3 C17 C18 116.7(5) . .
C19 C18 C23 118.2(5) . .
C19 C18 C17 123.6(5) . .
C23 C18 C17 118.0(5) . .
C18 C19 C20 119.2(5) . .
C18 C19 P1 123.3(4) . .
C20 C19 P1 117.4(5) . .
C21 C20 C19 121.5(6) . .
C22 C21 C20 119.4(6) . .
C21 C22 C23 120.5(6) . .
C22 C23 C18 121.1(6) . .
C29 C24 C25 120.0(7) . .
C29 C24 P1 117.6(6) . .
C25 C24 P1 122.3(6) . .
C24 C25 C26 118.3(8) . .
C27 C26 C25 121.6(9) . .
C26 C27 C28 120.5(9) . .
C27 C28 C29 119.9(9) . .
C24 C29 C28 119.8(8) . .
C35 C30 C31 118.2(7) . .
C35 C30 P1 118.0(5) . .
C31 C30 P1 123.7(6) . .
C30 C31 C32 120.5(9) . .
C33 C32 C31 119.7(10) . .
C34 C33 C32 120.3(9) . .
C33 C34 C35 120.3(13) . .
C30 C35 C34 120.9(12) . .
C1 N1 C5 120.0(5) . .
C1 N1 Pt1 120.4(5) . .
C5 N1 Pt1 119.7(4) . .
C8 N2 C6 121.9(5) . .
C8 N2 C9 120.8(5) . .
C6 N2 C9 116.5(5) . .
C8 N3 C17 117.2(5) . .
C8 N3 C12 121.5(5) . .
C17 N3 C12 118.0(5) . .
C24 P1 C30 104.9(3) . .
C24 P1 C19 106.3(3) . .
C30 P1 C19 100.6(3) . .
C24 P1 Pt1 110.1(2) . .
C30 P1 Pt1 115.3(2) . .
C19 P1 Pt1 118.4(2) . .
C8 Pt1 N1 86.1(2) . .
C8 Pt1 P1 92.84(16) . .
N1 Pt1 P1 178.21(15) . .
C8 Pt1 Cl1 171.30(16) . .
N1 Pt1 Cl1 87.12(14) . .
P1 Pt1 Cl1 93.85(6) . .
C36 C37 C38 110.0(16) . .
C37 C36 O1 103.8(15) . .
C36 O1 C39 113.9(16) . .
O1 C39 C38 102.8(16) . .
C37 C38 C39 109.2(17) . .
O2 C40 C41 103.1(12) . .
C40 C41 C42 114.0(15) . .
C43 C42 C41 102.8(14) . .
C42 C43 O2 108.7(13) . .
C40 O2 C43 109.7(11) . .
F5 P2 F6 180.0 . .
F5 P2 F4 91.4(3) . .
F6 P2 F4 88.6(3) . .
F5 P2 F4 91.4(3) . 4
F6 P2 F4 88.6(3) . 4
F4 P2 F4 89.966(17) . 4
F5 P2 F4 91.4(3) . 3
F6 P2 F4 88.6(3) . 3
F4 P2 F4 89.965(17) . 3
F4 P2 F4 177.2(7) 4 3
F5 P2 F4 91.4(3) . 2
F6 P2 F4 88.6(3) . 2
F4 P2 F4 177.2(7) . 2
F4 P2 F4 89.966(17) 4 2
F4 P2 F4 89.966(17) 3 2
F2 P3 F2 89.995(5) . 4
F2 P3 F2 89.997(5) . 3
F2 P3 F2 179.0(5) 4 3
F2 P3 F2 179.0(5) . 2
F2 P3 F2 89.996(5) 4 2
F2 P3 F2 89.996(5) 3 2
F2 P3 F3 90.5(2) . .
F2 P3 F3 90.5(2) 4 .
F2 P3 F3 90.5(2) 3 .
F2 P3 F3 90.5(2) 2 .
F2 P3 F1 89.5(2) . .
F2 P3 F1 89.5(2) 4 .
F2 P3 F1 89.5(2) 3 .
F2 P3 F1 89.5(2) 2 .
F3 P3 F1 180.0 . .
F8 P4 F8 179.1(7) 2_655 .
F8 P4 F9 90.8(5) 2_655 2_655
F8 P4 F9 88.6(5) . 2_655
F8 P4 F9 88.6(5) 2_655 .
F8 P4 F9 90.8(5) . .
F9 P4 F9 89.6(7) 2_655 .
F8 P4 F7 89.0(5) 2_655 2_655
F8 P4 F7 91.7(5) . 2_655
F9 P4 F7 89.8(5) 2_655 2_655
F9 P4 F7 177.5(5) . 2_655
F8 P4 F7 91.7(5) 2_655 .
F8 P4 F7 89.0(5) . .
F9 P4 F7 177.4(5) 2_655 .
F9 P4 F7 89.8(5) . .
F7 P4 F7 90.9(7) 2_655 .

loop_
_geom_bond_atom_site_label_1
_geom_bond_atom_site_label_2
_geom_bond_distance
_geom_bond_site_symmetry_2
C1 N1 1.329(8) .
C1 C2 1.392(10) .
C2 C3 1.361(11) .
C3 C4 1.345(11) .
C4 C5 1.402(8) .
C5 N1 1.353(8) .
C5 C6 1.488(9) .
C6 N2 1.481(8) .
C6 C7 1.512(9) .
C8 N2 1.333(7) .
C8 N3 1.344(6) .
C8 Pt1 1.991(5) .
C9 N2 1.494(8) .
C9 C13 1.527(9) .
C9 C10 1.544(11) .
C10 C11 1.537(10) .
C11 C12 1.536(9) .
C12 N3 1.515(7) .
C12 C16 1.529(9) .
C12 C13 1.548(10) .
C13 C15 1.508(10) .
C13 C14 1.546(9) .
C17 N3 1.458(8) .
C17 C18 1.502(8) .
C18 C19 1.391(8) .
C18 C23 1.411(8) .
C19 C20 1.408(8) .
C19 P1 1.834(6) .
C20 C21 1.374(9) .
C21 C22 1.369(10) .
C22 C23 1.380(9) .
C24 C29 1.388(10) .
C24 C25 1.390(10) .
C24 P1 1.819(7) .
C25 C26 1.405(11) .
C26 C27 1.352(13) .
C27 C28 1.365(14) .
C28 C29 1.403(12) .
C30 C35 1.343(13) .
C30 C31 1.361(10) .
C30 P1 1.824(6) .
C31 C32 1.395(12) .
C32 C33 1.353(15) .
C33 C34 1.313(17) .
C34 C35 1.403(10) .
N1 Pt1 2.072(5) .
P1 Pt1 2.2579(15) .
Cl1 Pt1 2.3472(15) .
C37 C36 1.402(12) .
C37 C38 1.428(12) .
C36 O1 1.417(12) .
O1 C39 1.423(12) .
C39 C38 1.432(12) .
C40 O2 1.392(11) .
C40 C41 1.395(12) .
C41 C42 1.422(12) .
C42 C43 1.408(12) .
C43 O2 1.432(11) .
F1 P3 1.613(10) .
F2 P3 1.586(4) .
F3 P3 1.595(10) .
P2 F5 1.521(14) .
P2 F6 1.555(14) .
P2 F4 1.568(5) .
P2 F4 1.568(5) 4
P2 F4 1.568(5) 3
P2 F4 1.568(5) 2
P3 F2 1.586(4) 4
P3 F2 1.586(4) 3
P3 F2 1.586(4) 2
F7 P4 1.570(8) .
F8 P4 1.555(7) .
F9 P4 1.558(6) .
P4 F8 1.555(7) 2_655
P4 F9 1.558(6) 2_655
P4 F7 1.570(8) 2_655
